data_7049185
loop_
_publ_author_name
'Peters, Marius'
'Bannenberg, Thomas'
'Bockfeld, Dirk'
'Tamm, Matthias'

_publ_section_title
;
 Pentamethylcyclopentadienyl ruthenium &quot;pogo stick&quot; complexes
 with nitrogen donor ligands.
;
_journal_issue 13
_journal_name_full 'Dalton transactions (Cambridge, England : 2003)'
_journal_page_first 4228
_journal_page_last 4238
_journal_paper_doi 10.1039/c9dt00577c
_journal_volume 48
_journal_year 2019
_chemical_formula_moiety 'C16 H33 N Ru Si2'
_chemical_formula_sum 'C16 H33 N Ru Si2'
_chemical_formula_weight 396.68
_space_group_crystal_system triclinic
_space_group_IT_number 2
_space_group_name_Hall '-P 1'
_space_group_name_H-M_alt 'P -1'
_symmetry_space_group_name_Hall '-P 1'
_symmetry_space_group_name_H-M 'P -1'
_atom_sites_solution_hydrogens mixed
_audit_creation_method SHELXL-2018/3
_audit_update_record
;
2019-01-16 deposited with the CCDC.    2019-02-28 downloaded from the CCDC.
;
_cell_angle_alpha 108.900(4)
_cell_angle_beta 96.188(3)
_cell_angle_gamma 104.291(4)
_cell_formula_units_Z 2
_cell_length_a 8.6495(3)
_cell_length_b 9.6051(4)
_cell_length_c 13.2177(5)
_cell_measurement_reflns_used 28682
_cell_measurement_temperature 100(2)
_cell_measurement_theta_max 75.9970
_cell_measurement_theta_min 3.5900
_cell_volume 985.43(8)
_computing_cell_refinement 'CrysAlisPro 1.171.38.43c (Rigaku OD, 2015)'
_computing_data_collection 'CrysAlisPro 1.171.38.43c (Rigaku OD, 2015)'
_computing_data_reduction 'CrysAlisPro 1.171.38.43c (Rigaku OD, 2015)'
_computing_publication_material 'OLEX2 v1.2 (O. V. Dolomanov et al., J. Appl. Cryst., 2009, 42, 339-341)'
_computing_structure_refinement 'SHELXL-2018/3 (G. M. Sheldrick, Acta Cryst., 2015, C71, 3-8)'
_computing_structure_solution 'SHELXS-97 (G. M. Sheldrick, Acta Cryst., 2008, A64, 112-122)'
_diffrn_ambient_temperature 100(2)
_diffrn_detector_area_resol_mean 10.3543
_diffrn_measured_fraction_theta_full 1.000
_diffrn_measured_fraction_theta_max 0.994
_diffrn_measurement_device 'four-circle diffractometer'
_diffrn_measurement_device_type 'Oxford Diffraction Xcalibur, Atlas, Nova'
_diffrn_measurement_method '\w scan'
_diffrn_radiation_monochromator mirror
_diffrn_radiation_type CuK\a
_diffrn_radiation_wavelength 1.54184
_diffrn_reflns_av_R_equivalents 0.0430
_diffrn_reflns_av_unetI/netI 0.0189
_diffrn_reflns_Laue_measured_fraction_full 1.000
_diffrn_reflns_Laue_measured_fraction_max 0.994
_diffrn_reflns_limit_h_max 10
_diffrn_reflns_limit_h_min -10
_diffrn_reflns_limit_k_max 12
_diffrn_reflns_limit_k_min -12
_diffrn_reflns_limit_l_max 16
_diffrn_reflns_limit_l_min -16
_diffrn_reflns_number 40300
_diffrn_reflns_point_group_measured_fraction_full 1.000
_diffrn_reflns_point_group_measured_fraction_max 0.994
_diffrn_reflns_theta_full 67.684
_diffrn_reflns_theta_max 76.107
_diffrn_reflns_theta_min 3.611
_diffrn_source 'micro-focus sealed X-ray tube'
_diffrn_source_type 'Nova (Cu) X-ray Source'
_exptl_absorpt_coefficient_mu 7.524
_exptl_absorpt_correction_T_max 1.00000
_exptl_absorpt_correction_T_min 0.53441
_exptl_absorpt_correction_type multi-scan
_exptl_absorpt_process_details
;
CrysAlisPro 1.171.38.43c (Rigaku Oxford Diffraction, 2015)
Empirical absorption correction using spherical harmonics,
implemented in SCALE3 ABSPACK scaling algorithm.
;
_exptl_crystal_colour 'dark red'
_exptl_crystal_density_diffrn 1.337
_exptl_crystal_description 'cut plate'
_exptl_crystal_F_000 416
_exptl_crystal_size_max 0.180
_exptl_crystal_size_mid 0.180
_exptl_crystal_size_min 0.050
_refine_diff_density_max 0.313
_refine_diff_density_min -1.062
_refine_diff_density_rms 0.083
_refine_ls_extinction_method none
_refine_ls_goodness_of_fit_ref 1.072
_refine_ls_hydrogen_treatment mixed
_refine_ls_matrix_type full
_refine_ls_number_parameters 203
_refine_ls_number_reflns 4095
_refine_ls_number_restraints 0
_refine_ls_restrained_S_all 1.072
_refine_ls_R_factor_all 0.0239
_refine_ls_R_factor_gt 0.0229
_refine_ls_shift/su_max 0.002
_refine_ls_shift/su_mean 0.000
_refine_ls_structure_factor_coef Fsqd
_refine_ls_weighting_details 'w=1/[\s^2^(Fo^2^)+(0.0395P)^2^+0.2707P] where P=(Fo^2^+2Fc^2^)/3'
_refine_ls_weighting_scheme calc
_refine_ls_wR_factor_gt 0.0575
_refine_ls_wR_factor_ref 0.0583
_reflns_Friedel_coverage 0.000
_reflns_number_gt 3967
_reflns_number_total 4095
_reflns_threshold_expression 'I > 2\s(I)'
_cod_data_source_file c9dt00577c3.cif
_cod_data_source_block mp15fr
_cod_depositor_comments 'Adding full bibliography for 7049185--7049190.cif.'
_cod_original_cell_volume 985.42(7)
_cod_database_code 7049185
_shelx_shelxl_version_number 2018/3
_shelx_space_group_comment
;
The symmetry employed for this shelxl refinement is uniquely defined
by the following loop, which should always be used as a source of
symmetry information in preference to the above space-group names.
They are only intended as comments.
;
_oxdiff_exptl_absorpt_empirical_full_min 0.679
_oxdiff_exptl_absorpt_empirical_full_max 2.001
_oxdiff_exptl_absorpt_empirical_details
;
Empirical correction (ABSPACK) includes:
- Absorption correction using spherical harmonics
- Frame scaling
;

loop_
_space_group_symop_operation_xyz
'x, y, z'
'-x, -y, -z'

loop_
_atom_site_label
_atom_site_type_symbol
_atom_site_fract_x
_atom_site_fract_y
_atom_site_fract_z
_atom_site_U_iso_or_equiv
_atom_site_adp_type
_atom_site_occupancy
_atom_site_site_symmetry_order
_atom_site_calc_flag
_atom_site_refinement_flags_posn
_atom_site_refinement_flags_adp
Ru1 Ru 0.66731(2) 0.65570(2) 0.73644(2) 0.01460(6) Uani 1 1 d . .
Si1 Si 0.60840(6) 0.95242(5) 0.77371(4) 0.01643(10) Uani 1 1 d . .
Si2 Si 0.95381(6) 0.96716(5) 0.73266(4) 0.01912(11) Uani 1 1 d . .
N1 N 0.76157(18) 0.87383(17) 0.74136(13) 0.0177(3) Uani 1 1 d . .
C1 C 0.5799(2) 0.4559(2) 0.78003(16) 0.0179(3) Uani 1 1 d . .
C2 C 0.7511(2) 0.5294(2) 0.82387(16) 0.0197(4) Uani 1 1 d . .
C3 C 0.8330(2) 0.5243(2) 0.73372(17) 0.0210(4) Uani 1 1 d . .
C4 C 0.7097(2) 0.45120(19) 0.63522(16) 0.0195(4) Uani 1 1 d . .
C5 C 0.5537(2) 0.40849(19) 0.66398(15) 0.0179(3) Uani 1 1 d . .
C6 C 0.4501(2) 0.4355(2) 0.84466(17) 0.0242(4) Uani 1 1 d . .
H6A H 0.477971 0.525009 0.912975 0.036 Uiso 1 1 calc R U
H6B H 0.441612 0.341905 0.861241 0.036 Uiso 1 1 calc R U
H6C H 0.345505 0.426253 0.802103 0.036 Uiso 1 1 calc R U
C7 C 0.8315(3) 0.5907(2) 0.94190(18) 0.0286(4) Uani 1 1 d . .
H7A H 0.935629 0.669271 0.954222 0.043 Uiso 1 1 calc R U
H7B H 0.851053 0.506256 0.962476 0.043 Uiso 1 1 calc R U
H7C H 0.760634 0.636669 0.986399 0.043 Uiso 1 1 calc R U
C8 C 1.0134(2) 0.5621(2) 0.7397(2) 0.0302(5) Uani 1 1 d . .
H8A H 1.041896 0.606639 0.684745 0.045 Uiso 1 1 calc R U
H8B H 1.045686 0.467733 0.725748 0.045 Uiso 1 1 calc R U
H8C H 1.070567 0.636497 0.812620 0.045 Uiso 1 1 calc R U
C9 C 0.7393(3) 0.4115(2) 0.52109(18) 0.0284(4) Uani 1 1 d . .
H9A H 0.642497 0.404929 0.471719 0.043 Uiso 1 1 calc R U
H9B H 0.761797 0.311960 0.497970 0.043 Uiso 1 1 calc R U
H9C H 0.832961 0.491568 0.518936 0.043 Uiso 1 1 calc R U
C10 C 0.3935(2) 0.3222(2) 0.58573(16) 0.0231(4) Uani 1 1 d . .
H10A H 0.306688 0.357489 0.617885 0.035 Uiso 1 1 calc R U
H10B H 0.371245 0.211533 0.570731 0.035 Uiso 1 1 calc R U
H10C H 0.397792 0.341125 0.517406 0.035 Uiso 1 1 calc R U
C11 C 0.4398(2) 0.7888(2) 0.78046(18) 0.0223(4) Uani 1 1 d . .
C12 C 0.5245(2) 1.0235(2) 0.66988(18) 0.0256(4) Uani 1 1 d . .
H12A H 0.607505 1.112668 0.668416 0.038 Uiso 1 1 calc R U
H12B H 0.428241 1.053747 0.689308 0.038 Uiso 1 1 calc R U
H12C H 0.493744 0.941114 0.597632 0.038 Uiso 1 1 calc R U
C13 C 0.6608(3) 1.1136(2) 0.90985(18) 0.0298(4) Uani 1 1 d . .
H13A H 0.709307 1.081765 0.965847 0.045 Uiso 1 1 calc R U
H13B H 0.561579 1.138527 0.928137 0.045 Uiso 1 1 calc R U
H13C H 0.738743 1.204682 0.906740 0.045 Uiso 1 1 calc R U
C14 C 1.1076(2) 0.9930(2) 0.85331(19) 0.0292(4) Uani 1 1 d . .
H14A H 1.078206 1.050435 0.920606 0.044 Uiso 1 1 calc R U
H14B H 1.215600 1.050377 0.848630 0.044 Uiso 1 1 calc R U
H14C H 1.109642 0.891701 0.853927 0.044 Uiso 1 1 calc R U
C15 C 1.0102(2) 0.8615(2) 0.60318(18) 0.0276(4) Uani 1 1 d . .
H15A H 0.992580 0.753419 0.595345 0.041 Uiso 1 1 calc R U
H15B H 1.125280 0.909059 0.605410 0.041 Uiso 1 1 calc R U
H15C H 0.942392 0.866641 0.540924 0.041 Uiso 1 1 calc R U
C16 C 0.9704(3) 1.1652(2) 0.7308(2) 0.0334(5) Uani 1 1 d . .
H16A H 0.894992 1.156676 0.666692 0.050 Uiso 1 1 calc R U
H16B H 1.082201 1.214996 0.727443 0.050 Uiso 1 1 calc R U
H16C H 0.942754 1.227011 0.797322 0.050 Uiso 1 1 calc R U
H11A H 0.441(3) 0.677(3) 0.741(2) 0.041(7) Uiso 1 1 d . .
H11B H 0.433(3) 0.804(3) 0.850(3) 0.043(8) Uiso 1 1 d . .
H11C H 0.343(4) 0.788(3) 0.741(2) 0.043(8) Uiso 1 1 d . .

loop_
_atom_site_aniso_label
_atom_site_aniso_U_11
_atom_site_aniso_U_22
_atom_site_aniso_U_33
_atom_site_aniso_U_23
_atom_site_aniso_U_13
_atom_site_aniso_U_12
Ru1 0.01384(8) 0.01245(8) 0.01809(9) 0.00585(6) 0.00489(5) 0.00385(5)
Si1 0.0159(2) 0.0145(2) 0.0189(2) 0.00505(18) 0.00400(18) 0.00589(17)
Si2 0.0148(2) 0.0152(2) 0.0275(3) 0.0082(2) 0.00571(19) 0.00339(17)
N1 0.0167(7) 0.0154(7) 0.0219(8) 0.0075(6) 0.0048(6) 0.0047(6)
C1 0.0184(8) 0.0138(7) 0.0220(9) 0.0090(7) 0.0037(7) 0.0025(6)
C2 0.0188(8) 0.0148(8) 0.0252(10) 0.0089(7) 0.0000(7) 0.0042(7)
C3 0.0180(8) 0.0156(8) 0.0332(11) 0.0107(8) 0.0070(8) 0.0082(7)
C4 0.0226(9) 0.0133(8) 0.0245(10) 0.0063(7) 0.0090(7) 0.0075(7)
C5 0.0194(8) 0.0121(7) 0.0214(9) 0.0055(7) 0.0037(7) 0.0042(6)
C6 0.0235(9) 0.0247(9) 0.0246(10) 0.0114(8) 0.0073(8) 0.0032(7)
C7 0.0279(10) 0.0241(9) 0.0281(11) 0.0103(8) -0.0062(8) 0.0021(8)
C8 0.0189(9) 0.0224(9) 0.0541(14) 0.0172(9) 0.0106(9) 0.0087(7)
C9 0.0377(11) 0.0226(9) 0.0288(11) 0.0077(8) 0.0182(9) 0.0128(8)
C10 0.0242(9) 0.0195(8) 0.0227(10) 0.0068(8) 0.0001(8) 0.0046(7)
C11 0.0203(9) 0.0228(9) 0.0268(11) 0.0100(8) 0.0106(8) 0.0075(7)
C12 0.0244(9) 0.0242(9) 0.0317(11) 0.0136(8) 0.0043(8) 0.0092(8)
C13 0.0312(10) 0.0267(10) 0.0257(11) 0.0007(8) 0.0032(8) 0.0116(8)
C14 0.0212(9) 0.0267(10) 0.0332(12) 0.0057(9) 0.0026(8) 0.0044(8)
C15 0.0212(9) 0.0281(10) 0.0312(11) 0.0093(9) 0.0109(8) 0.0030(8)
C16 0.0236(10) 0.0225(10) 0.0582(16) 0.0209(10) 0.0115(10) 0.0046(8)

loop_
_atom_type_symbol
_atom_type_description
_atom_type_scat_dispersion_real
_atom_type_scat_dispersion_imag
_atom_type_scat_source
C C 0.0181 0.0091 'International Tables Vol C Tables 4.2.6.8 and 6.1.1.4'
H H 0.0000 0.0000 'International Tables Vol C Tables 4.2.6.8 and 6.1.1.4'
N N 0.0311 0.0180 'International Tables Vol C Tables 4.2.6.8 and 6.1.1.4'
Ru Ru 0.0552 3.2960 'International Tables Vol C Tables 4.2.6.8 and 6.1.1.4'
Si Si 0.2541 0.3302 'International Tables Vol C Tables 4.2.6.8 and 6.1.1.4'

loop_
_geom_angle_atom_site_label_1
_geom_angle_atom_site_label_2
_geom_angle_atom_site_label_3
_geom_angle
N1 Ru1 C2 131.89(7)
N1 Ru1 C3 116.46(6)
C2 Ru1 C3 39.75(7)
N1 Ru1 C4 127.53(6)
C2 Ru1 C4 66.07(7)
C3 Ru1 C4 39.44(8)
N1 Ru1 C1 163.98(7)
C2 Ru1 C1 39.15(7)
C3 Ru1 C1 65.83(7)
C4 Ru1 C1 65.23(7)
N1 Ru1 C5 157.53(7)
C2 Ru1 C5 65.54(7)
C3 Ru1 C5 65.89(7)
C4 Ru1 C5 39.13(6)
C1 Ru1 C5 38.45(7)
N1 Ru1 Si1 34.96(4)
C2 Ru1 Si1 140.55(5)
C3 Ru1 Si1 149.83(5)
C4 Ru1 Si1 152.24(5)
C1 Ru1 Si1 137.73(5)
C5 Ru1 Si1 143.65(5)
N1 Si1 C12 114.50(8)
N1 Si1 C13 114.79(9)
C12 Si1 C13 107.27(10)
N1 Si1 C11 104.62(8)
C12 Si1 C11 108.03(9)
C13 Si1 C11 107.19(10)
N1 Si1 Ru1 42.91(5)
C12 Si1 Ru1 127.93(7)
C13 Si1 Ru1 124.72(7)
C11 Si1 Ru1 61.74(6)
N1 Si2 C15 111.52(9)
N1 Si2 C14 110.62(9)
C15 Si2 C14 110.16(10)
N1 Si2 C16 112.15(8)
C15 Si2 C16 105.46(10)
C14 Si2 C16 106.71(10)
Si1 N1 Si2 127.38(9)
Si1 N1 Ru1 102.13(7)
Si2 N1 Ru1 130.05(8)
C5 C1 C2 108.37(15)
C5 C1 C6 125.54(17)
C2 C1 C6 126.07(18)
C5 C1 Ru1 70.88(10)
C2 C1 Ru1 68.80(10)
C6 C1 Ru1 124.99(12)
C1 C2 C3 108.14(17)
C1 C2 C7 125.75(17)
C3 C2 C7 125.99(17)
C1 C2 Ru1 72.05(10)
C3 C2 Ru1 70.37(10)
C7 C2 Ru1 126.39(13)
C4 C3 C2 107.15(15)
C4 C3 C8 125.70(18)
C2 C3 C8 126.36(19)
C4 C3 Ru1 70.44(10)
C2 C3 Ru1 69.88(10)
C8 C3 Ru1 132.72(13)
C3 C4 C5 108.55(16)
C3 C4 C9 125.86(17)
C5 C4 C9 125.32(18)
C3 C4 Ru1 70.12(10)
C5 C4 Ru1 71.76(10)
C9 C4 Ru1 128.59(13)
C1 C5 C4 107.76(16)
C1 C5 C10 126.06(16)
C4 C5 C10 126.11(17)
C1 C5 Ru1 70.66(10)
C4 C5 Ru1 69.11(9)
C10 C5 Ru1 128.08(12)

loop_
_geom_bond_atom_site_label_1
_geom_bond_atom_site_label_2
_geom_bond_distance
Ru1 N1 2.0288(15)
Ru1 C2 2.1202(18)
Ru1 C3 2.1267(17)
Ru1 C4 2.1310(17)
Ru1 C1 2.1635(17)
Ru1 C5 2.1664(17)
Ru1 Si1 2.9132(5)
Si1 N1 1.7072(15)
Si1 C12 1.874(2)
Si1 C13 1.874(2)
Si1 C11 1.895(2)
Si2 N1 1.7186(15)
Si2 C15 1.870(2)
Si2 C14 1.870(2)
Si2 C16 1.880(2)
C1 C5 1.426(3)
C1 C2 1.436(2)
C1 C6 1.495(2)
C2 C3 1.444(3)
C2 C7 1.494(3)
C3 C4 1.437(3)
C3 C8 1.500(2)
C4 C5 1.440(2)
C4 C9 1.499(3)
C5 C10 1.498(3)

loop_
_geom_torsion_atom_site_label_1
_geom_torsion_atom_site_label_2
_geom_torsion_atom_site_label_3
_geom_torsion_atom_site_label_4
_geom_torsion
C12 Si1 N1 Si2 66.88(15)
C13 Si1 N1 Si2 -57.86(15)
C11 Si1 N1 Si2 -175.06(12)
Ru1 Si1 N1 Si2 -172.99(17)
C12 Si1 N1 Ru1 -120.13(9)
C13 Si1 N1 Ru1 115.13(10)
C11 Si1 N1 Ru1 -2.06(10)
C15 Si2 N1 Si1 -131.52(12)
C14 Si2 N1 Si1 105.52(13)
C16 Si2 N1 Si1 -13.49(17)
C15 Si2 N1 Ru1 57.45(14)
C14 Si2 N1 Ru1 -65.52(14)
C16 Si2 N1 Ru1 175.48(12)
C5 C1 C2 C3 -1.40(19)
C6 C1 C2 C3 179.96(16)
Ru1 C1 C2 C3 -61.46(12)
C5 C1 C2 C7 -177.57(17)
C6 C1 C2 C7 3.8(3)
Ru1 C1 C2 C7 122.37(18)
C5 C1 C2 Ru1 60.07(12)
C6 C1 C2 Ru1 -118.58(18)
C1 C2 C3 C4 1.63(19)
C7 C2 C3 C4 177.79(17)
Ru1 C2 C3 C4 -60.91(12)
C1 C2 C3 C8 -168.60(16)
C7 C2 C3 C8 7.6(3)
Ru1 C2 C3 C8 128.86(18)
C1 C2 C3 Ru1 62.54(12)
C7 C2 C3 Ru1 -121.30(18)
C2 C3 C4 C5 -1.26(19)
C8 C3 C4 C5 169.05(16)
Ru1 C3 C4 C5 -61.81(12)
C2 C3 C4 C9 -175.60(16)
C8 C3 C4 C9 -5.3(3)
Ru1 C3 C4 C9 123.85(18)
C2 C3 C4 Ru1 60.55(12)
C8 C3 C4 Ru1 -129.14(18)
C2 C1 C5 C4 0.61(19)
C6 C1 C5 C4 179.27(16)
Ru1 C1 C5 C4 59.38(11)
C2 C1 C5 C10 177.65(16)
C6 C1 C5 C10 -3.7(3)
Ru1 C1 C5 C10 -123.58(17)
C2 C1 C5 Ru1 -58.77(12)
C6 C1 C5 Ru1 119.88(17)
C3 C4 C5 C1 0.41(19)
C9 C4 C5 C1 174.79(16)
Ru1 C4 C5 C1 -60.37(12)
C3 C4 C5 C10 -176.62(16)
C9 C4 C5 C10 -2.2(3)
Ru1 C4 C5 C10 122.60(17)
C3 C4 C5 Ru1 60.78(12)
C9 C4 C5 Ru1 -124.84(18)
